data_1011222
loop_
_publ_author_name
'Warren, B E'

_publ_section_title
;
The structure of tremolite H2 Ca2 Mg5 (Si O3)8
;
_journal_coden_ASTM ZEKGAX
_journal_name_full
;
Zeitschrift fuer Kristallographie, Kristallgeometrie, Kristallphysik,
Kristallchemie (-144,1977)
;
_journal_page_first 42
_journal_page_last 57
_journal_volume 72
_journal_year 1929
_chemical_compound_source 'from New York localities'
_chemical_formula_structural 'Ca2 Mg5 (Si8 O22) (O H)2'
_chemical_formula_sum 'Ca2 H2 Mg5 O24 Si8'
_chemical_name_mineral Tremolite
_chemical_name_systematic
;
Dicalcium pentamagnesium catena-octasilicate dihydroxide
;
_space_group_IT_number 12
_symmetry_cell_setting monoclinic
_symmetry_Int_Tables_number 12
_symmetry_space_group_name_Hall '-I 2y'
_symmetry_space_group_name_H-M 'I 1 2/m 1'
_cell_angle_alpha 90
_cell_angle_beta 73.97
_cell_angle_gamma 90
_cell_formula_units_Z 2
_cell_length_a 9.77
_cell_length_b 17.79999
_cell_length_c 5.26
_cell_volume 879.2
_exptl_crystal_density_meas 3
_cod_original_formula_sum 'H2 Ca2 Mg5 O24 Si8'
_cod_database_code 1011222

loop_
_symmetry_equiv_pos_as_xyz
x,y,z
-x,y,-z
-x,-y,-z
x,-y,z
1/2+x,1/2+y,1/2+z
1/2-x,1/2+y,1/2-z
1/2-x,1/2-y,1/2-z
1/2+x,1/2-y,1/2+z

loop_
_atom_site_label
_atom_site_type_symbol
_atom_site_symmetry_multiplicity
_atom_site_Wyckoff_symbol
_atom_site_fract_x
_atom_site_fract_y
_atom_site_fract_z
_atom_site_occupancy
_atom_site_attached_hydrogens
_atom_site_calc_flag
O1 O2- 8 j 0.14 0.08 0.1 1. 0 d
O2 O2- 4 i 0.14 0. -0.4 1. 1 d
O3 O2- 8 j 0.14 0.18 -0.4 1. 0 d
O4 O2- 8 j 0.14 0.25 0.1 1. 0 d
O5 O2- 8 j 0.14 0.36 -0.25 1. 0 d
O6 O2- 8 j 0.14 0.39 0.25 1. 0 d
O7 O2- 4 i 0.14 0.5 -0.4 1. 0 d
Ca1 Ca2+ 4 h 0. 0.28 0.5 1. 0 d
Mg1 Mg2+ 4 h 0. 0.09 0.5 1. 0 d
Mg2 Mg2+ 4 g 0. 0.17 0. 1. 0 d
Mg3 Mg2+ 2 a 0. 0. 0. 1. 0 d
Si1 Si4+ 8 j 0.29 0.08 0.01 1. 0 d
Si2 Si4+ 8 j 0.29 0.18 -0.49 1. 0 d
H1 H1+ 4 i -1. -1. -1. 1. 0 dum

loop_
_atom_type_symbol
_atom_type_oxidation_number
O2- -2.000
Ca2+ 2.000
Mg2+ 2.000
Si4+ 4.000
H1+ 1.000
